data_2005995
loop_
_publ_author_name
'Rodr\'iguez, A. D.'
'Gonz\'alez, E.'
'Huang, S. D.'

_publ_contact_author
; Songping D. Huang
Department of Chemistry,
University of Puerto Rico,
P.O.Box 23346,
San Juan,
PR 00931,
USA
;
_publ_section_title
;
 Euniciniatin
;
_journal_issue 3
_journal_name_full 'Acta Crystallographica Section C'
_journal_page_first 311
_journal_page_last 313
_journal_paper_doi 10.1107/S010827019601308X
_journal_volume 53
_journal_year 1997
_chemical_formula_moiety 'C20 H30 O3'
_chemical_formula_sum 'C20 H30 O3'
_chemical_formula_weight 318.46
_space_group_IT_number 19
_symmetry_cell_setting orthorhombic
_symmetry_space_group_name_Hall 'P 2ac 2ab'
_symmetry_space_group_name_H-M 'P 21 21 21'
_audit_creation_method 'from TEXRAY.INF file'
_cell_angle_alpha 90
_cell_angle_beta 90
_cell_angle_gamma 90
_cell_formula_units_Z 4
_cell_length_a 10.154(1)
_cell_length_b 10.923(1)
_cell_length_c 16.698(2)
_cell_measurement_reflns_used 25
_cell_measurement_temperature 295.2
_cell_measurement_theta_max 32
_cell_measurement_theta_min 30
_cell_volume 1852.0(3)
_computing_cell_refinement 'CAD4/PC software'
_computing_data_collection 'CAD4/PC software'
_computing_data_reduction 'TEXSAN (Molecular Structure Corporation, 1992)'
_computing_publication_material TEXSAN
_computing_structure_refinement TEXSAN
_computing_structure_solution 'SIR92 (Altomare et al., 1994)'
_diffrn_ambient_temperature 295.2
_diffrn_measurement_device CAD-4
_diffrn_measurement_method \w/2\q
_diffrn_radiation_monochromator graphite
_diffrn_radiation_source 'X-ray tube'
_diffrn_radiation_type 'Mo K\a'
_diffrn_radiation_wavelength 0.7107
_diffrn_reflns_av_R_equivalents 0.00
_diffrn_reflns_limit_h_max 13
_diffrn_reflns_limit_h_min 0
_diffrn_reflns_limit_k_max 13
_diffrn_reflns_limit_k_min 0
_diffrn_reflns_limit_l_max 21
_diffrn_reflns_limit_l_min 0
_diffrn_reflns_number 2320
_diffrn_reflns_theta_max 26.97
_diffrn_reflns_theta_min 2.0
_diffrn_standards_decay_% 0.00
_diffrn_standards_interval_time 120
_diffrn_standards_number 3
_exptl_absorpt_coefficient_mu 0.075
_exptl_absorpt_correction_type none
_exptl_crystal_colour colorless
_exptl_crystal_density_diffrn 1.142
_exptl_crystal_description needle
_exptl_crystal_F_000 696.00
_exptl_crystal_size_max 0.18
_exptl_crystal_size_mid 0.10
_exptl_crystal_size_min 0.06
_refine_diff_density_max 0.33
_refine_diff_density_min -0.23
_refine_ls_extinction_coef 3.60273
_refine_ls_extinction_method Zachariasen_(1968)_type_2_Gaussian_isotropic
_refine_ls_goodness_of_fit_obs 1.584
_refine_ls_hydrogen_treatment noref
_refine_ls_matrix_type full
_refine_ls_number_parameters 209
_refine_ls_number_reflns 1421
_refine_ls_number_restraints 0
_refine_ls_R_factor_obs 0.0585
_refine_ls_shift/esd_max 0.0056
_refine_ls_structure_factor_coef F
_refine_ls_weighting_scheme sigma
_refine_ls_wR_factor_obs 0.0672
_reflns_number_observed 1421
_reflns_number_total 2320
_reflns_observed_criterion I>2\s(I)
_cod_data_source_file ha1168.cif
_cod_data_source_block 1
_cod_original_sg_symbol_H-M 'P 21 21 21 '
_cod_original_formula_sum 'C20 H30 O3 '
_cod_database_code 2005995

loop_
_symmetry_equiv_pos_as_xyz
' +x, +y, +z'
'1/2-x, -y,1/2+z'
'1/2+x,1/2-y, -z'
' -x,1/2+y,1/2-z'

loop_
_atom_site_aniso_label
_atom_site_aniso_U_11
_atom_site_aniso_U_12
_atom_site_aniso_U_13
_atom_site_aniso_U_22
_atom_site_aniso_U_23
_atom_site_aniso_U_33
O(1) 0.074(3) 0.005(2) -0.002(2) 0.053(2) -0.018(2) 0.051(2)
O(2) 0.070(2) 0.004(2) 0.010(2) 0.056(2) 0.008(2) 0.043(2)
O(3) 0.043(2) 0.003(2) 0.001(2) 0.038(2) -0.002(1) 0.037(2)
C(1) 0.039(3) -0.003(2) -0.001(2) 0.036(2) 0.001(2) 0.035(2)
C(2) 0.048(3) 0.000(2) -0.002(2) 0.037(2) 0.000(2) 0.033(2)
C(3) 0.036(3) 0.002(2) 0.002(2) 0.047(3) 0.005(2) 0.032(2)
C(4) 0.039(3) 0.000(3) 0.000(2) 0.049(3) -0.006(2) 0.034(2)
C(5) 0.055(3) -0.005(3) 0.009(3) 0.060(3) -0.013(3) 0.046(3)
C(6) 0.057(3) 0.009(3) 0.016(3) 0.052(3) -0.014(3) 0.059(3)
C(7) 0.039(3) 0.001(2) 0.009(3) 0.032(3) -0.004(2) 0.057(3)
C(8) 0.047(3) 0.010(3) -0.004(3) 0.038(3) -0.002(3) 0.060(3)
C(9) 0.044(3) 0.013(2) 0.005(3) 0.042(3) 0.008(3) 0.047(3)
C(10) 0.034(2) -0.001(2) -0.008(2) 0.042(2) -0.005(2) 0.036(2)
C(11) 0.030(2) -0.003(2) -0.005(2) 0.030(2) -0.002(2) 0.034(2)
C(12) 0.032(3) 0.001(2) -0.003(2) 0.037(3) -0.002(2) 0.033(2)
C(13) 0.042(3) -0.003(2) 0.004(2) 0.045(3) -0.002(2) 0.040(3)
C(14) 0.052(3) 0.005(3) -0.006(3) 0.033(2) 0.000(3) 0.046(2)
C(15) 0.045(3) -0.012(3) 0.002(3) 0.051(3) 0.000(2) 0.047(3)
C(16) 0.062(3) -0.008(3) -0.016(3) 0.062(3) 0.002(3) 0.047(3)
C(17) 0.080(5) -0.002(3) -0.010(4) 0.046(3) 0.003(3) 0.090(4)
C(18) 0.032(3) -0.001(2) -0.004(2) 0.054(3) -0.001(2) 0.037(3)
C(19) 0.060(3) -0.024(3) 0.007(3) 0.064(4) 0.008(3) 0.048(3)
C(20) 0.065(4) 0.001(3) 0.012(3) 0.079(4) 0.005(3) 0.042(3)

loop_
_atom_site_label
_atom_site_fract_x
_atom_site_fract_y
_atom_site_fract_z
_atom_site_U_iso_or_equiv
_atom_site_thermal_displace_type
O(1) 0.3715(4) -0.0914(3) 0.3364(2) 0.059(1) Uij
O(2) 0.3593(4) 0.0525(3) 0.7454(2) 0.056(1) Uij
O(3) 0.4419(3) 0.3100(3) 0.6160(2) 0.0391(9) Uij
C(1) 0.3591(5) 0.0451(4) 0.5241(3) 0.037(1) Uij
C(2) 0.4219(5) 0.0524(4) 0.6073(3) 0.039(1) Uij
C(3) 0.3583(5) 0.1270(5) 0.6751(3) 0.039(1) Uij
C(4) 0.4272(5) 0.2497(5) 0.6929(2) 0.041(1) Uij
C(5) 0.3381(5) 0.3365(5) 0.7417(3) 0.054(2) Uij
C(6) 0.2719(6) 0.4161(5) 0.6799(3) 0.056(2) Uij
C(7) 0.3819(5) 0.4284(4) 0.6178(3) 0.043(1) Uij
C(8) 0.3359(5) 0.4664(4) 0.5349(3) 0.048(2) Uij
C(9) 0.2849(5) 0.3914(4) 0.4805(3) 0.045(1) Uij
C(10) 0.2559(5) 0.2563(5) 0.4886(3) 0.038(1) Uij
C(11) 0.3725(4) 0.1656(4) 0.4726(2) 0.031(1) Uij
C(12) 0.3831(4) 0.1187(4) 0.3865(3) 0.034(1) Uij
C(13) 0.3931(5) -0.0155(4) 0.3895(3) 0.042(1) Uij
C(14) 0.4366(5) -0.0471(4) 0.4735(3) 0.044(1) Uij
C(15) 0.2163(5) 0.0005(4) 0.5287(3) 0.048(1) Uij
C(16) 0.5619(6) 0.2337(5) 0.7302(3) 0.057(2) Uij
C(17) 0.3461(7) 0.6022(5) 0.5202(4) 0.072(2) Uij
C(18) 0.4112(4) 0.1842(5) 0.3200(3) 0.041(1) Uij
C(19) 0.4379(6) 0.3188(5) 0.3214(3) 0.057(2) Uij
C(20) 0.4235(6) 0.1292(6) 0.2368(3) 0.062(2) Uij
H(1) 0.4287 -0.0293 0.6262 0.0471 Uij
H(2) 0.5077 0.0853 0.5998 0.0471 Uij
H(3) 0.2693 0.1433 0.6610 0.0462 Uij
H(4) 0.2756 0.0813 0.7810 0.0803 Uij
H(5) 0.5535 0.1934 0.7802 0.0680 Uij
H(6) 0.6013 0.3117 0.7379 0.0680 Uij
H(7) 0.6157 0.1860 0.6955 0.0680 Uij
H(8) 0.2746 0.2915 0.7713 0.0645 Uij
H(9) 0.3892 0.3850 0.7774 0.0645 Uij
H(10) 0.2479 0.4933 0.7016 0.0671 Uij
H(11) 0.1964 0.3773 0.6581 0.0671 Uij
H(12) 0.4477 0.4898 0.6290 0.0803 Uij
H(13) 0.3835 0.6407 0.5658 0.0864 Uij
H(14) 0.2608 0.6347 0.5107 0.0864 Uij
H(15) 0.4004 0.6167 0.4749 0.0864 Uij
H(17) 0.2260 0.2427 0.5418 0.0452 Uij
H(18) 0.1874 0.2369 0.4520 0.0452 Uij
H(19) 0.4527 0.2051 0.4864 0.0372 Uij
H(20) 0.5289 -0.0360 0.4798 0.0524 Uij
H(21) 0.4140 -0.1289 0.4870 0.0524 Uij
H(22) 0.1807 -0.0046 0.4762 0.0577 Uij
H(23) 0.2139 -0.0780 0.5532 0.0577 Uij
H(24) 0.1659 0.0565 0.5596 0.0577 Uij
H(25) 0.5128 0.3345 0.3540 0.0687 Uij
H(26) 0.3638 0.3606 0.3427 0.0687 Uij
H(27) 0.4545 0.3468 0.2685 0.0687 Uij
H(28) 0.3641 0.1690 0.2014 0.0748 Uij
H(29) 0.5111 0.1398 0.2179 0.0748 Uij
H(30) 0.4035 0.0443 0.2389 0.0748 Uij
H(31) 0.2640 0.4272 0.4300 0.0533 Uij

loop_
_atom_type_symbol
_atom_type_scat_dispersion_real
_atom_type_scat_dispersion_imag
_atom_type_scat_source
H 0.000 0.000 'International Tables'
C 0.003 0.002 'International Tables'
O 0.011 0.006 'International Tables'

loop_
_geom_angle_atom_site_label_1
_geom_angle_atom_site_label_2
_geom_angle_atom_site_label_3
_geom_angle
_geom_angle_publ_flag
C(4) O(3) C(7) 110.4(3) no
C(2) C(1) C(11) 114.6(4) no
C(2) C(1) C(14) 108.7(4) no
C(2) C(1) C(15) 111.4(4) no
C(11) C(1) C(14) 101.8(3) no
C(11) C(1) C(15) 111.9(4) no
C(14) C(1) C(15) 107.7(4) no
C(1) C(2) C(3) 121.4(4) no
O(2) C(3) C(2) 107.5(4) no
O(2) C(3) C(4) 109.4(4) no
C(2) C(3) C(4) 114.4(4) no
O(3) C(4) C(3) 105.6(3) no
O(3) C(4) C(5) 104.4(4) no
O(3) C(4) C(16) 108.9(4) no
C(3) C(4) C(5) 111.7(4) no
C(3) C(4) C(16) 112.9(4) no
C(5) C(4) C(16) 112.6(4) no
C(4) C(5) C(6) 104.8(4) no
C(5) C(6) C(7) 100.9(4) no
O(3) C(7) C(6) 104.3(4) no
O(3) C(7) C(8) 111.1(4) no
C(6) C(7) C(8) 114.7(4) no
C(7) C(8) C(9) 125.0(4) no
C(7) C(8) C(17) 113.4(5) no
C(9) C(8) C(17) 121.5(5) no
C(8) C(9) C(10) 128.2(5) no
C(9) C(10) C(11) 117.1(4) no
C(1) C(11) C(10) 111.7(4) no
C(1) C(11) C(12) 103.8(3) no
C(10) C(11) C(12) 115.2(4) no
C(11) C(12) C(13) 107.9(4) no
C(11) C(12) C(18) 127.6(4) no
C(13) C(12) C(18) 122.8(4) no
O(1) C(13) C(12) 129.3(5) no
O(1) C(13) C(14) 124.5(4) no
C(12) C(13) C(14) 106.2(4) no
C(1) C(14) C(13) 102.3(4) no
C(12) C(18) C(19) 123.1(5) no
C(12) C(18) C(20) 124.0(5) no
C(19) C(18) C(20) 112.8(4) no

loop_
_geom_bond_atom_site_label_1
_geom_bond_site_symmetry_1
_geom_bond_atom_site_label_2
_geom_bond_site_symmetry_2
_geom_bond_distance
_geom_bond_publ_flag
O(1) ? C(13) ? 1.233(5) yes
O(2) ? C(3) ? 1.429(6) yes
O(3) ? C(4) ? 1.452(5) yes
O(3) ? C(7) ? 1.429(5) yes
C(1) ? C(2) ? 1.530(6) yes
C(1) ? C(11) ? 1.579(6) yes
C(1) ? C(14) ? 1.532(7) yes
C(1) ? C(15) ? 1.531(7) yes
C(2) ? C(3) ? 1.537(7) yes
C(3) ? C(4) ? 1.542(7) yes
C(4) ? C(5) ? 1.543(7) yes
C(4) ? C(16) ? 1.512(7) yes
C(5) ? C(6) ? 1.507(7) yes
C(6) ? C(7) ? 1.530(7) yes
C(7) ? C(8) ? 1.519(7) yes
C(8) ? C(9) ? 1.328(7) yes
C(8) ? C(17) ? 1.506(8) yes
C(9) ? C(10) ? 1.511(7) yes
C(10) ? C(11) ? 1.566(7) yes
C(11) ? C(12) ? 1.530(6) yes
C(12) ? C(13) ? 1.471(6) yes
C(12) ? C(18) ? 1.351(6) yes
C(13) ? C(14) ? 1.511(7) yes
C(18) ? C(19) ? 1.495(7) yes
C(18) ? C(20) ? 1.520(7) yes
O(2) ? H(4) ? 1.084 no
C(2) ? H(1) ? 0.949 no
C(2) ? H(2) ? 0.951 no
C(3) ? H(3) ? 0.951 no
C(5) ? H(8) ? 0.950 no
C(5) ? H(9) ? 0.951 no
C(6) ? H(10) ? 0.950 no
C(6) ? H(11) ? 0.949 no
C(7) ? H(12) ? 0.965 no
C(9) ? H(31) ? 0.954 no
C(10) ? H(17) ? 0.950 no
C(10) ? H(18) ? 0.950 no
C(11) ? H(19) ? 0.950 no
C(14) ? H(20) ? 0.951 no
C(14) ? H(21) ? 0.949 no
C(15) ? H(22) ? 0.950 no
C(15) ? H(23) ? 0.950 no
C(15) ? H(24) ? 0.950 no
C(16) ? H(5) ? 0.949 no
C(16) ? H(6) ? 0.951 no
C(16) ? H(7) ? 0.951 no
C(17) ? H(13) ? 0.950 no
C(17) ? H(14) ? 0.950 no
C(17) ? H(15) ? 0.950 no
C(19) ? H(25) ? 0.951 no
C(19) ? H(26) ? 0.950 no
C(19) ? H(27) ? 0.949 no
C(20) ? H(28) ? 0.950 no
C(20) ? H(29) ? 0.951 no
C(20) ? H(30) ? 0.950 no
